data_7150031
loop_
_publ_author_name
'Bedford, Simon T.'
'Grainger, Richard S.'
'Steed, Jonathan W.'
'Tisselli, Patrizia'

_publ_section_title
;
 Stereoselective synthesis of 2,5-disubstituted-1,4-oxathiane S-oxides.
;
_journal_issue 3
_journal_name_full 'Organic &amp; biomolecular chemistry'
_journal_page_first 404
_journal_page_last 406
_journal_paper_doi 10.1039/b415529g
_journal_volume 3
_journal_year 2005
_chemical_formula_sum 'C11 H14 O2 S'
_chemical_formula_weight 210.28
_chemical_name_common stb8b2
_chemical_name_systematic
;
?
;
_space_group_IT_number 4
_symmetry_cell_setting monoclinic
_symmetry_space_group_name_Hall 'P 2yb'
_symmetry_space_group_name_H-M 'P 1 21 1'
_atom_sites_solution_hydrogens geom
_atom_sites_solution_primary direct
_atom_sites_solution_secondary difmap
_audit_creation_method SHELXL-97
_cell_angle_alpha 90.00
_cell_angle_beta 91.308(5)
_cell_angle_gamma 90.00
_cell_formula_units_Z 2
_cell_length_a 7.5387(5)
_cell_length_b 6.0000(5)
_cell_length_c 11.4544(8)
_cell_measurement_temperature 120(2)
_cell_volume 517.97(7)
_computing_cell_refinement 'DENZO-SMN (Otwinowski & Minor, 1997)'
_computing_data_collection 'Collect (Hooft, 1999)'
_computing_data_reduction 'DENZO-SMN (Otwinowski & Minor, 1997)'
_computing_molecular_graphics 'X-Seed (Barbour, 1999)'
_computing_publication_material 'CIFTAB (Sheldrick, 1997)'
_computing_structure_refinement 'SHELXL-97 (Sheldrick, 1997)'
_computing_structure_solution 'SHELXS-97 (Sheldrick, 1990)'
_diffrn_ambient_temperature 120(2)
_diffrn_detector_area_resol_mean 0.71
_diffrn_measured_fraction_theta_full 0.962
_diffrn_measured_fraction_theta_max 0.962
_diffrn_measurement_device_type 'Nonius KappaCCD'
_diffrn_radiation_monochromator graphite
_diffrn_radiation_source 'fine-focus sealed tube'
_diffrn_radiation_type MoK\a
_diffrn_radiation_wavelength 0.71073
_diffrn_reflns_av_R_equivalents 0.0000
_diffrn_reflns_av_sigmaI/netI 0.1115
_diffrn_reflns_limit_h_max 8
_diffrn_reflns_limit_h_min -8
_diffrn_reflns_limit_k_max 7
_diffrn_reflns_limit_k_min -6
_diffrn_reflns_limit_l_max 13
_diffrn_reflns_limit_l_min -13
_diffrn_reflns_number 1518
_diffrn_reflns_theta_full 25.00
_diffrn_reflns_theta_max 25.00
_diffrn_reflns_theta_min 3.20
_diffrn_standards_decay_% 0.0
_exptl_absorpt_coefficient_mu 0.283
_exptl_absorpt_correction_T_max 0.9723
_exptl_absorpt_correction_T_min 0.8487
_exptl_absorpt_correction_type multi-scan
_exptl_crystal_colour colourless
_exptl_crystal_density_diffrn 1.348
_exptl_crystal_density_method 'not measured'
_exptl_crystal_description plate
_exptl_crystal_F_000 224
_exptl_crystal_size_max 0.60
_exptl_crystal_size_mid 0.30
_exptl_crystal_size_min 0.10
_refine_diff_density_max 1.721
_refine_diff_density_min -0.476
_refine_diff_density_rms 0.139
_refine_ls_abs_structure_details 'Flack H D (1983), Acta Cryst. A39, 876-881'
_refine_ls_abs_structure_Flack 0.2(3)
_refine_ls_extinction_coef 0.09(6)
_refine_ls_extinction_expression Fc^*^=kFc[1+0.001xFc^2^\l^3^/sin(2\q)]^-1/4^
_refine_ls_extinction_method SHELXL
_refine_ls_goodness_of_fit_ref 1.179
_refine_ls_hydrogen_treatment mixed
_refine_ls_matrix_type full
_refine_ls_number_parameters 129
_refine_ls_number_reflns 1518
_refine_ls_number_restraints 1
_refine_ls_restrained_S_all 1.178
_refine_ls_R_factor_all 0.1133
_refine_ls_R_factor_gt 0.1100
_refine_ls_shift/su_max 0.000
_refine_ls_shift/su_mean 0.000
_refine_ls_structure_factor_coef Fsqd
_refine_ls_weighting_details 'calc w=1/[\s^2^(Fo^2^)+(0.1335P)^2^+1.7507P] where P=(Fo^2^+2Fc^2^)/3'
_refine_ls_weighting_scheme calc
_refine_ls_wR_factor_gt 0.2717
_refine_ls_wR_factor_ref 0.2753
_reflns_number_gt 1457
_reflns_number_total 1518
_reflns_threshold_expression >2sigma(I)
_cod_data_source_file b415529g.txt
_cod_data_source_block C:\structs\Grainger\stb8b2\STB8B2.CIF
_cod_original_sg_symbol_H-M P21
_cod_database_code 7150031

loop_
_symmetry_equiv_pos_as_xyz
'x, y, z'
'-x, y+1/2, -z'

loop_
_atom_site_label
_atom_site_type_symbol
_atom_site_fract_x
_atom_site_fract_y
_atom_site_fract_z
_atom_site_U_iso_or_equiv
_atom_site_adp_type
_atom_site_occupancy
_atom_site_symmetry_multiplicity
_atom_site_calc_flag
_atom_site_refinement_flags
_atom_site_disorder_assembly
_atom_site_disorder_group
S1 S 0.7105(2) 0.6422(4) 0.03777(16) 0.0291(7) Uani 1 1 d . . .
O2 O 0.7429(7) 0.9284(11) 0.2661(5) 0.0316(15) Uani 1 1 d . . .
C1 C 0.5621(10) 0.656(2) 0.1612(7) 0.0309(18) Uani 1 1 d . . .
H1A H 0.4390 0.6232 0.1346 0.037 Uiso 1 1 calc R . .
H1B H 0.5977 0.5440 0.2206 0.037 Uiso 1 1 calc R . .
O1 O 0.7268(8) 0.3977(11) 0.0074(5) 0.0325(15) Uani 1 1 d . . .
C4 C 0.9123(10) 0.7248(16) 0.1183(7) 0.029(2) Uani 1 1 d . . .
H4 H 1.0042 0.7559 0.0588 0.035 Uiso 1 1 calc R . .
C11 C 0.3395(10) 1.1163(17) 0.3100(7) 0.0312(19) Uani 1 1 d . . .
H11 H 0.3596 1.2269 0.2524 0.037 Uiso 1 1 calc R . .
C6 C 0.4350(11) 0.9217(16) 0.3068(7) 0.0278(19) Uani 1 1 d . . .
C8 C 0.2812(11) 0.8008(17) 0.4805(8) 0.036(2) Uani 1 1 d . . .
H8 H 0.2611 0.6915 0.5388 0.043 Uiso 1 1 calc R . .
C9 C 0.1842(11) 0.9994(18) 0.4815(8) 0.035(2) Uani 1 1 d . . .
H9 H 0.0995 1.0264 0.5400 0.042 Uiso 1 1 calc R . .
C5 C 0.9844(11) 0.5434(18) 0.1950(8) 0.034(2) Uani 1 1 d . . .
H5A H 0.8960 0.5030 0.2528 0.051 Uiso 1 1 calc R . .
H5B H 1.0928 0.5953 0.2352 0.051 Uiso 1 1 calc R . .
H5C H 1.0116 0.4127 0.1473 0.051 Uiso 1 1 calc R . .
C3 C 0.8744(11) 0.9471(15) 0.1797(8) 0.031(2) Uani 1 1 d . . .
H3A H 0.9856 1.0030 0.2168 0.037 Uiso 1 1 calc R . .
H3B H 0.8348 1.0578 0.1205 0.037 Uiso 1 1 calc R . .
C2 C 0.5712(10) 0.8874(18) 0.2138(8) 0.036(2) Uani 1 1 d . . .
H2 H 0.5495 0.9991 0.1503 0.043 Uiso 1 1 calc R . .
C7 C 0.4064(12) 0.7605(16) 0.3960(7) 0.031(2) Uani 1 1 d . . .
H7 H 0.4728 0.6259 0.3975 0.037 Uiso 1 1 calc R . .
C10 C 0.2142(10) 1.157(2) 0.3948(7) 0.0350(19) Uani 1 1 d . . .
H10 H 0.1490 1.2925 0.3936 0.042 Uiso 1 1 calc R . .

loop_
_atom_site_aniso_label
_atom_site_aniso_U_11
_atom_site_aniso_U_22
_atom_site_aniso_U_33
_atom_site_aniso_U_23
_atom_site_aniso_U_13
_atom_site_aniso_U_12
S1 0.0372(11) 0.0293(13) 0.0209(10) -0.0029(10) 0.0009(6) 0.0021(10)
O2 0.035(3) 0.033(4) 0.028(3) -0.009(3) 0.005(2) -0.003(3)
C1 0.031(4) 0.030(5) 0.032(4) -0.005(5) 0.003(3) -0.004(4)
O1 0.048(3) 0.026(4) 0.024(3) -0.013(3) -0.002(2) 0.002(2)
C4 0.028(4) 0.038(5) 0.021(4) -0.010(4) 0.000(3) -0.006(3)
C11 0.037(4) 0.027(5) 0.030(4) 0.005(4) 0.002(3) -0.001(4)
C6 0.038(4) 0.030(5) 0.016(4) -0.006(4) 0.002(3) 0.000(4)
C8 0.044(5) 0.036(6) 0.028(5) 0.004(4) 0.001(3) -0.007(4)
C9 0.035(4) 0.045(7) 0.026(5) 0.001(4) 0.004(3) -0.002(4)
C5 0.041(5) 0.032(5) 0.029(5) -0.002(4) -0.002(3) 0.003(4)
C3 0.038(4) 0.020(4) 0.036(5) -0.008(4) 0.004(4) -0.007(3)
C2 0.028(4) 0.042(6) 0.038(5) 0.001(5) 0.006(3) 0.004(4)
C7 0.040(5) 0.027(5) 0.025(4) 0.003(4) -0.001(3) 0.002(4)
C10 0.041(4) 0.030(5) 0.035(4) -0.009(5) 0.006(3) 0.004(5)

loop_
_atom_type_symbol
_atom_type_description
_atom_type_scat_dispersion_real
_atom_type_scat_dispersion_imag
_atom_type_scat_source
C C 0.0033 0.0016 'International Tables Vol C Tables 4.2.6.8 and 6.1.1.4'
H H 0.0000 0.0000 'International Tables Vol C Tables 4.2.6.8 and 6.1.1.4'
O O 0.0106 0.0060 'International Tables Vol C Tables 4.2.6.8 and 6.1.1.4'
S S 0.1246 0.1234 'International Tables Vol C Tables 4.2.6.8 and 6.1.1.4'

loop_
_geom_angle_atom_site_label_1
_geom_angle_atom_site_label_2
_geom_angle_atom_site_label_3
_geom_angle
_geom_angle_site_symmetry_1
_geom_angle_site_symmetry_3
_geom_angle_publ_flag
O1 S1 C1 106.1(5) . . ?
O1 S1 C4 107.9(4) . . ?
C1 S1 C4 96.6(4) . . ?
C3 O2 C2 111.1(6) . . ?
C2 C1 S1 109.1(6) . . ?
C5 C4 C3 115.6(7) . . ?
C5 C4 S1 112.7(6) . . ?
C3 C4 S1 107.7(6) . . ?
C6 C11 C10 122.1(9) . . ?
C11 C6 C7 118.0(8) . . ?
C11 C6 C2 120.0(8) . . ?
C7 C6 C2 121.9(8) . . ?
C7 C8 C9 121.2(8) . . ?
C10 C9 C8 118.6(8) . . ?
O2 C3 C4 112.9(7) . . ?
O2 C2 C6 107.7(7) . . ?
O2 C2 C1 110.8(7) . . ?
C6 C2 C1 112.4(8) . . ?
C8 C7 C6 119.8(8) . . ?
C11 C10 C9 120.2(10) . . ?

loop_
_geom_bond_atom_site_label_1
_geom_bond_atom_site_label_2
_geom_bond_distance
_geom_bond_site_symmetry_2
_geom_bond_publ_flag
S1 O1 1.514(7) . ?
S1 C1 1.825(8) . ?
S1 C4 1.829(8) . ?
O2 C3 1.421(10) . ?
O2 C2 1.435(10) . ?
C1 C2 1.514(15) . ?
C4 C5 1.493(13) . ?
C4 C3 1.538(12) . ?
C11 C6 1.373(13) . ?
C11 C10 1.392(11) . ?
C6 C7 1.427(13) . ?
C6 C2 1.510(11) . ?
C8 C7 1.389(13) . ?
C8 C9 1.398(14) . ?
C9 C10 1.393(14) . ?

loop_
_cod_related_entry_id
_cod_related_entry_database
_cod_related_entry_code
1 ChemSpider 21188941
